data_7226426
loop_
_publ_author_name
'Lepikhina, Anastasia'
'Bakulina, Olga'
'Dar'in, Dmitry'
'Krasavin, Mikhail'

_publ_section_title
;
 The first solvent-free synthesis of privileged gamma- and delta-lactams
 via the Castagnoli-Cushman reaction
;
_journal_name_full 'RSC Adv.'
_journal_paper_doi 10.1039/C6RA19196G
_journal_year 2016
_chemical_formula_moiety 'C18 H17 N O3'
_chemical_formula_sum 'C18 H17 N O3'
_chemical_formula_weight 295.32
_space_group_crystal_system monoclinic
_space_group_IT_number 14
_space_group_name_Hall '-P 2ybc'
_space_group_name_H-M_alt 'P 1 21/c 1'
_symmetry_space_group_name_Hall '-P 2ybc'
_symmetry_space_group_name_H-M 'P 1 21/c 1'
_atom_sites_solution_hydrogens mixed
_atom_sites_solution_primary iterative
_audit_creation_date 2016-03-25
_audit_creation_method
;
Olex2 1.2
(compiled 2016.02.19 svn.r3266 for OlexSys, GUI svn.r5155)
;
_audit_update_record
;
2016-03-25 deposited with the CCDC.
2016-08-31 downloaded from the CCDC.
;
_cell_angle_alpha 90
_cell_angle_beta 110.402(3)
_cell_angle_gamma 90
_cell_formula_units_Z 4
_cell_length_a 9.2973(3)
_cell_length_b 9.6961(3)
_cell_length_c 17.2808(6)
_cell_measurement_reflns_used 3659
_cell_measurement_temperature 100(2)
_cell_measurement_theta_max 75.8700
_cell_measurement_theta_min 5.0600
_cell_volume 1460.10(9)
_computing_cell_refinement
;
CrysAlisPro, Agilent Technologies,
Version 1.171.37.35 (release 13-08-2014 CrysAlis171 .NET)
(compiled Aug 13 2014,18:06:01)
;
_computing_data_collection
;
CrysAlisPro, Agilent Technologies,
Version 1.171.37.35 (release 13-08-2014 CrysAlis171 .NET)
(compiled Aug 13 2014,18:06:01)
;
_computing_data_reduction
;
CrysAlisPro, Agilent Technologies,
Version 1.171.37.35 (release 13-08-2014 CrysAlis171 .NET)
(compiled Aug 13 2014,18:06:01)
;
_computing_molecular_graphics 'Olex2 (Dolomanov et al., 2009)'
_computing_publication_material 'Olex2 (Dolomanov et al., 2009)'
_computing_structure_refinement 'ShelXL (Sheldrick, 2015)'
_computing_structure_solution
;
Superflip (Palatinus & Chapuis, 2007;Palatinus & van der Lee, 2008;
Palatinus et al., 2012)
;
_diffrn_ambient_environment N~2~
_diffrn_ambient_temperature 100(2)
_diffrn_detector 'CCD plate'
_diffrn_detector_area_resol_mean 10.3829
_diffrn_detector_type Atlas
_diffrn_measured_fraction_theta_full 1.000
_diffrn_measured_fraction_theta_max 0.999
_diffrn_measurement_details
;
  1 omega  -42.00   27.00   1.0000    3.5000
omega____ theta____ kappa____ phi______ frames
    -      -41.4354   38.0000  150.0000 69

  2 omega   73.00   99.00   1.0000    3.5000
omega____ theta____ kappa____ phi______ frames
    -       41.4354  178.0000   90.0000 26

  3 omega   96.00  122.00   1.0000   12.5000
omega____ theta____ kappa____ phi______ frames
    -      112.0000  125.0000   30.0000 26

  4 omega  138.00  166.00   1.0000   12.5000
omega____ theta____ kappa____ phi______ frames
    -      112.0000  125.0000   30.0000 28

  5 omega  153.00  178.00   1.0000   12.5000
omega____ theta____ kappa____ phi______ frames
    -      112.0000   61.0000   90.0000 25

  6 omega  140.00  171.00   1.0000   12.5000
omega____ theta____ kappa____ phi______ frames
    -      112.0000   45.0000   30.0000 31

  7 omega  114.00  141.00   1.0000   12.5000
omega____ theta____ kappa____ phi______ frames
    -      112.0000   30.0000   30.0000 27

  8 omega   95.00  144.00   1.0000   12.5000
omega____ theta____ kappa____ phi______ frames
    -      112.0000   61.0000   90.0000 49

  9 omega   86.00  111.00   1.0000   12.5000
omega____ theta____ kappa____ phi______ frames
    -      112.0000   45.0000  -30.0000 25

 10 omega   89.00  123.00   1.0000   12.5000
omega____ theta____ kappa____ phi______ frames
    -      112.0000   45.0000   60.0000 34

 11 omega   64.00   91.00   1.0000   12.5000
omega____ theta____ kappa____ phi______ frames
    -      112.0000  -30.0000   60.0000 27

 12 omega   70.00  108.00   1.0000   12.5000
omega____ theta____ kappa____ phi______ frames
    -      112.0000  -95.0000  -30.0000 38

 13 omega  100.00  138.00   1.0000   12.5000
omega____ theta____ kappa____ phi______ frames
    -      112.0000  -61.0000  -60.0000 38

 14 omega  123.00  149.00   1.0000   12.5000
omega____ theta____ kappa____ phi______ frames
    -      112.0000   30.0000 -180.0000 26

 15 omega  140.00  178.00   1.0000   12.5000
omega____ theta____ kappa____ phi______ frames
    -      112.0000   30.0000 -150.0000 38

 16 omega  101.00  127.00   1.0000   12.5000
omega____ theta____ kappa____ phi______ frames
    -      112.0000   30.0000 -150.0000 26

 17 omega   44.00   87.00   1.0000   12.5000
omega____ theta____ kappa____ phi______ frames
    -      112.0000  -74.0000  -45.0000 43

 18 omega   39.00  117.00   1.0000   12.5000
omega____ theta____ kappa____ phi______ frames
    -      112.0000 -125.0000  -30.0000 78

 19 omega   81.00  108.00   1.0000   12.5000
omega____ theta____ kappa____ phi______ frames
    -      112.0000  -95.0000   90.0000 27

 20 omega   42.00   97.00   1.0000   12.5000
omega____ theta____ kappa____ phi______ frames
    -      112.0000  -45.0000  150.0000 55

 21 omega   32.00   60.00   1.0000   12.5000
omega____ theta____ kappa____ phi______ frames
    -      112.0000  -95.0000   90.0000 28

 22 omega   39.00   83.00   1.0000   12.5000
omega____ theta____ kappa____ phi______ frames
    -      112.0000  -45.0000  -60.0000 44

 23 omega   50.00   82.00   1.0000   12.5000
omega____ theta____ kappa____ phi______ frames
    -      112.0000 -125.0000 -180.0000 32

 24 omega   38.00  103.00   1.0000   12.5000
omega____ theta____ kappa____ phi______ frames
    -      112.0000  -95.0000 -180.0000 65

 25 omega   62.00   87.00   1.0000    3.5000
omega____ theta____ kappa____ phi______ frames
    -       41.4354  178.0000  -90.0000 25

 26 omega -120.00  -12.00   1.0000    3.5000
omega____ theta____ kappa____ phi______ frames
    -      -41.4354  -19.0000  -30.0000 108

 27 omega -111.00  -86.00   1.0000    3.5000
omega____ theta____ kappa____ phi______ frames
    -      -41.4354  -38.0000 -120.0000 25
;
_diffrn_measurement_device 'four-circle diffractometer'
_diffrn_measurement_device_type 'SuperNova, Dual, Cu at zero, Atlas'
_diffrn_measurement_method '\w scans'
_diffrn_orient_matrix_UB_11 -0.0931199000
_diffrn_orient_matrix_UB_12 0.1231604000
_diffrn_orient_matrix_UB_13 -0.0391260000
_diffrn_orient_matrix_UB_21 0.1226393000
_diffrn_orient_matrix_UB_22 0.0416214000
_diffrn_orient_matrix_UB_23 -0.0456765000
_diffrn_orient_matrix_UB_31 -0.0698284000
_diffrn_orient_matrix_UB_32 -0.0911685000
_diffrn_orient_matrix_UB_33 -0.0737508000
_diffrn_radiation_monochromator mirror
_diffrn_radiation_probe x-ray
_diffrn_radiation_type CuK\a
_diffrn_radiation_wavelength 1.54184
_diffrn_reflns_av_R_equivalents 0.0406
_diffrn_reflns_av_unetI/netI 0.0362
_diffrn_reflns_Laue_measured_fraction_full 1.000
_diffrn_reflns_Laue_measured_fraction_max 0.999
_diffrn_reflns_limit_h_max 11
_diffrn_reflns_limit_h_min -11
_diffrn_reflns_limit_k_max 12
_diffrn_reflns_limit_k_min -11
_diffrn_reflns_limit_l_max 21
_diffrn_reflns_limit_l_min -20
_diffrn_reflns_number 9351
_diffrn_reflns_point_group_measured_fraction_full 1.000
_diffrn_reflns_point_group_measured_fraction_max 0.999
_diffrn_reflns_theta_full 67.684
_diffrn_reflns_theta_max 74.975
_diffrn_reflns_theta_min 5.075
_diffrn_source 'sealed X-ray tube'
_diffrn_source_type 'SuperNova (Cu) X-ray Source'
_exptl_absorpt_coefficient_mu 0.744
_exptl_absorpt_correction_T_max 1.00000
_exptl_absorpt_correction_T_min 0.61965
_exptl_absorpt_correction_type multi-scan
_exptl_absorpt_process_details
;
CrysAlisPro, Agilent Technologies,
Version 1.171.37.35 (release 13-08-2014 CrysAlis171 .NET)
(compiled Aug 13 2014,18:06:01)
Empirical absorption correction using spherical harmonics,
 implemented in SCALE3 ABSPACK scaling algorithm.
;
_exptl_crystal_colour 'clear colourless'
_exptl_crystal_colour_lustre clear
_exptl_crystal_colour_primary colourless
_exptl_crystal_density_diffrn 1.343
_exptl_crystal_description prism
_exptl_crystal_F_000 624
_exptl_crystal_size_max 0.1
_exptl_crystal_size_mid 0.1
_exptl_crystal_size_min 0.1
_refine_diff_density_max 0.546
_refine_diff_density_min -0.252
_refine_diff_density_rms 0.053
_refine_ls_extinction_method none
_refine_ls_goodness_of_fit_ref 1.034
_refine_ls_hydrogen_treatment constr
_refine_ls_matrix_type full
_refine_ls_number_parameters 199
_refine_ls_number_reflns 2995
_refine_ls_number_restraints 0
_refine_ls_restrained_S_all 1.034
_refine_ls_R_factor_all 0.0511
_refine_ls_R_factor_gt 0.0431
_refine_ls_shift/su_max 0.000
_refine_ls_shift/su_mean 0.000
_refine_ls_structure_factor_coef Fsqd
_refine_ls_weighting_details 'w=1/[\s^2^(Fo^2^)+(0.0637P)^2^+0.4229P] where P=(Fo^2^+2Fc^2^)/3'
_refine_ls_weighting_scheme calc
_refine_ls_wR_factor_gt 0.1103
_refine_ls_wR_factor_ref 0.1185
_reflns_Friedel_coverage 0.000
_reflns_number_gt 2553
_reflns_number_total 2995
_reflns_threshold_expression 'I > 2\s(I)'
_cod_data_source_file c6ra19196g2.cif
_cod_data_source_block uny076
_cod_database_code 7226426
_chemical_oxdiff_formula 'C18 H17 N O3'
_shelx_space_group_comment
;
The symmetry employed for this shelxl refinement is uniquely defined
by the following loop, which should always be used as a source of
symmetry information in preference to the above space-group names.
They are only intended as comments.
;
_reflns_odcompleteness_completeness 95.40
_reflns_odcompleteness_iscentric 1
_reflns_odcompleteness_theta 80.07
_olex2_refinement_description
;
1. Fixed Uiso
 At 1.2 times of:
  All C(H) groups, All C(H,H) groups
 At 1.5 times of:
  All O(H) groups
2.a Riding coordinates:
 O3(H3)
2.b Ternary CH refined with riding coordinates:
 C1(H1), C2(H2)
2.c Secondary CH2 refined with riding coordinates:
 C3(H3A,H3B), C4(H4A,H4B)
2.d Aromatic/amide H refined with riding coordinates:
 C7(H7), C8(H8), C9(H9), C10(H10), C11(H11), C13(H13), C14(H14), C15(H15),
 C16(H16), C17(H17)
;
_shelx_shelxl_version_number 2014/7
_olex2_submission_special_instructions 'No special instructions were received'

loop_
_space_group_symop_operation_xyz
'x, y, z'
'-x, y+1/2, -z+1/2'
'-x, -y, -z'
'x, -y-1/2, z-1/2'

loop_
_atom_site_label
_atom_site_type_symbol
_atom_site_fract_x
_atom_site_fract_y
_atom_site_fract_z
_atom_site_U_iso_or_equiv
_atom_site_adp_type
_atom_site_occupancy
_atom_site_site_symmetry_order
_atom_site_calc_flag
_atom_site_refinement_flags_posn
O1 O 0.36410(12) 0.82267(11) 0.48194(6) 0.0189(2) Uani 1 1 d .
O2 O 0.50700(13) 0.57327(11) 0.82982(6) 0.0219(2) Uani 1 1 d .
O3 O 0.43551(13) 0.78139(11) 0.85953(6) 0.0212(2) Uani 1 1 d .
H3 H 0.4302 0.7401 0.9012 0.032 Uiso 1 1 d R
N1 N 0.52627(13) 0.73932(12) 0.60386(7) 0.0148(2) Uani 1 1 d .
C1 C 0.56207(16) 0.68780(14) 0.69015(8) 0.0162(3) Uani 1 1 d .
H1 H 0.5459 0.5878 0.6882 0.019 Uiso 1 1 calc R
C2 C 0.45299(16) 0.75502(14) 0.72800(8) 0.0160(3) Uani 1 1 d .
H2 H 0.4756 0.8539 0.7351 0.019 Uiso 1 1 calc R
C3 C 0.28613(16) 0.73559(15) 0.66956(8) 0.0174(3) Uani 1 1 d .
H3A H 0.2654 0.6387 0.6563 0.021 Uiso 1 1 calc R
H3B H 0.2155 0.7685 0.6956 0.021 Uiso 1 1 calc R
C4 C 0.26623(16) 0.81792(15) 0.59149(8) 0.0168(3) Uani 1 1 d .
H4A H 0.1677 0.7948 0.5503 0.020 Uiso 1 1 calc R
H4B H 0.2645 0.9153 0.6039 0.020 Uiso 1 1 calc R
C5 C 0.39031(16) 0.79292(14) 0.55531(8) 0.0147(3) Uani 1 1 d .
C6 C 0.63948(16) 0.71126(15) 0.56607(8) 0.0156(3) Uani 1 1 d .
C7 C 0.67651(16) 0.57556(15) 0.55580(8) 0.0181(3) Uani 1 1 d .
H7 H 0.6311 0.5034 0.5743 0.022 Uiso 1 1 calc R
C8 C 0.78291(18) 0.54888(17) 0.51723(9) 0.0221(3) Uani 1 1 d .
H8 H 0.8088 0.4583 0.5101 0.026 Uiso 1 1 calc R
C9 C 0.85007(17) 0.65634(18) 0.48948(9) 0.0238(3) Uani 1 1 d .
H9 H 0.9199 0.6380 0.4632 0.029 Uiso 1 1 calc R
C10 C 0.81292(18) 0.79191(17) 0.50102(9) 0.0229(3) Uani 1 1 d .
H10 H 0.8587 0.8641 0.4827 0.027 Uiso 1 1 calc R
C11 C 0.70784(17) 0.82040(15) 0.53972(8) 0.0187(3) Uani 1 1 d .
H11 H 0.6837 0.9111 0.5479 0.022 Uiso 1 1 calc R
C12 C 0.72879(16) 0.71720(15) 0.74110(8) 0.0165(3) Uani 1 1 d .
C13 C 0.82487(18) 0.60822(16) 0.77956(8) 0.0224(3) Uani 1 1 d .
H13 H 0.7869 0.5186 0.7733 0.027 Uiso 1 1 calc R
C14 C 0.97801(19) 0.63321(19) 0.82749(9) 0.0286(4) Uani 1 1 d .
H14 H 1.0415 0.5603 0.8535 0.034 Uiso 1 1 calc R
C15 C 1.03548(18) 0.7659(2) 0.83629(9) 0.0280(4) Uani 1 1 d .
H15 H 1.1377 0.7824 0.8678 0.034 Uiso 1 1 calc R
C16 C 0.94009(18) 0.87475(18) 0.79788(9) 0.0259(3) Uani 1 1 d .
H16 H 0.9785 0.9642 0.8039 0.031 Uiso 1 1 calc R
C17 C 0.78798(18) 0.85029(16) 0.75067(8) 0.0204(3) Uani 1 1 d .
H17 H 0.7248 0.9236 0.7251 0.024 Uiso 1 1 calc R
C18 C 0.47097(16) 0.69264(15) 0.81128(8) 0.0155(3) Uani 1 1 d .

loop_
_atom_site_aniso_label
_atom_site_aniso_U_11
_atom_site_aniso_U_22
_atom_site_aniso_U_33
_atom_site_aniso_U_23
_atom_site_aniso_U_13
_atom_site_aniso_U_12
O1 0.0209(5) 0.0248(5) 0.0115(4) 0.0006(4) 0.0063(4) 0.0023(4)
O2 0.0314(6) 0.0170(5) 0.0192(5) 0.0021(4) 0.0113(4) 0.0013(4)
O3 0.0296(6) 0.0220(5) 0.0156(5) 0.0006(4) 0.0124(4) 0.0040(4)
N1 0.0165(6) 0.0173(6) 0.0117(5) 0.0009(4) 0.0065(4) 0.0008(4)
C1 0.0196(7) 0.0179(7) 0.0126(6) 0.0012(5) 0.0076(5) 0.0006(5)
C2 0.0184(7) 0.0179(6) 0.0133(6) 0.0007(5) 0.0075(5) 0.0006(5)
C3 0.0183(7) 0.0211(7) 0.0153(6) 0.0004(5) 0.0089(5) 0.0003(5)
C4 0.0163(6) 0.0205(7) 0.0136(6) -0.0002(5) 0.0051(5) 0.0014(5)
C5 0.0175(7) 0.0146(6) 0.0124(6) -0.0024(4) 0.0056(5) -0.0018(5)
C6 0.0163(6) 0.0211(7) 0.0099(5) 0.0004(5) 0.0050(5) 0.0007(5)
C7 0.0208(7) 0.0197(7) 0.0142(6) 0.0004(5) 0.0065(5) -0.0002(5)
C8 0.0223(7) 0.0265(8) 0.0180(6) -0.0026(5) 0.0077(5) 0.0046(6)
C9 0.0198(7) 0.0372(9) 0.0173(6) 0.0015(6) 0.0099(5) 0.0050(6)
C10 0.0212(7) 0.0293(8) 0.0200(6) 0.0074(6) 0.0096(6) -0.0006(6)
C11 0.0189(7) 0.0212(7) 0.0159(6) 0.0019(5) 0.0060(5) 0.0010(5)
C12 0.0188(7) 0.0223(7) 0.0104(5) 0.0012(5) 0.0077(5) 0.0021(5)
C13 0.0286(8) 0.0232(7) 0.0178(6) 0.0029(5) 0.0112(6) 0.0058(6)
C14 0.0269(8) 0.0414(10) 0.0173(7) 0.0045(6) 0.0074(6) 0.0160(7)
C15 0.0180(7) 0.0483(10) 0.0174(6) -0.0047(6) 0.0058(5) 0.0008(7)
C16 0.0258(8) 0.0339(9) 0.0189(7) -0.0021(6) 0.0090(6) -0.0067(6)
C17 0.0238(7) 0.0220(7) 0.0163(6) 0.0011(5) 0.0083(5) 0.0012(6)
C18 0.0158(6) 0.0183(7) 0.0136(6) -0.0008(5) 0.0065(5) -0.0031(5)

loop_
_atom_type_symbol
_atom_type_description
_atom_type_scat_dispersion_real
_atom_type_scat_dispersion_imag
_atom_type_scat_source
C C 0.0181 0.0091 'International Tables Vol C Tables 4.2.6.8 and 6.1.1.4'
H H 0.0000 0.0000 'International Tables Vol C Tables 4.2.6.8 and 6.1.1.4'
N N 0.0311 0.0180 'International Tables Vol C Tables 4.2.6.8 and 6.1.1.4'
O O 0.0492 0.0322 'International Tables Vol C Tables 4.2.6.8 and 6.1.1.4'

loop_
_geom_angle_atom_site_label_1
_geom_angle_atom_site_label_2
_geom_angle_atom_site_label_3
_geom_angle
C18 O3 H3 109.5
C5 N1 C1 125.53(11)
C5 N1 C6 117.53(11)
C6 N1 C1 116.34(11)
N1 C1 H1 108.6
N1 C1 C2 109.48(11)
N1 C1 C12 110.03(11)
C2 C1 H1 108.6
C12 C1 H1 108.6
C12 C1 C2 111.50(11)
C1 C2 H2 108.9
C1 C2 C3 109.49(11)
C3 C2 H2 108.9
C18 C2 C1 111.44(11)
C18 C2 H2 108.9
C18 C2 C3 109.06(11)
C2 C3 H3A 110.2
C2 C3 H3B 110.2
H3A C3 H3B 108.5
C4 C3 C2 107.49(11)
C4 C3 H3A 110.2
C4 C3 H3B 110.2
C3 C4 H4A 108.7
C3 C4 H4B 108.7
H4A C4 H4B 107.6
C5 C4 C3 114.08(12)
C5 C4 H4A 108.7
C5 C4 H4B 108.7
O1 C5 N1 122.12(12)
O1 C5 C4 118.68(12)
N1 C5 C4 119.20(11)
C7 C6 N1 119.26(12)
C7 C6 C11 121.20(13)
C11 C6 N1 119.53(13)
C6 C7 H7 120.5
C6 C7 C8 119.05(14)
C8 C7 H7 120.5
C7 C8 H8 119.8
C9 C8 C7 120.42(14)
C9 C8 H8 119.8
C8 C9 H9 120.1
C8 C9 C10 119.82(14)
C10 C9 H9 120.1
C9 C10 H10 119.7
C11 C10 C9 120.52(14)
C11 C10 H10 119.7
C6 C11 C10 118.97(14)
C6 C11 H11 120.5
C10 C11 H11 120.5
C13 C12 C1 119.27(13)
C17 C12 C1 121.66(13)
C17 C12 C13 119.07(14)
C12 C13 H13 119.9
C12 C13 C14 120.19(15)
C14 C13 H13 119.9
C13 C14 H14 119.9
C15 C14 C13 120.16(15)
C15 C14 H14 119.9
C14 C15 H15 120.1
C14 C15 C16 119.80(15)
C16 C15 H15 120.1
C15 C16 H16 119.9
C17 C16 C15 120.14(16)
C17 C16 H16 119.9
C12 C17 H17 119.7
C16 C17 C12 120.65(14)
C16 C17 H17 119.7
O2 C18 O3 124.16(12)
O2 C18 C2 123.97(12)
O3 C18 C2 111.78(12)

loop_
_geom_bond_atom_site_label_1
_geom_bond_atom_site_label_2
_geom_bond_distance
O1 C5 1.2388(17)
O2 C18 1.2164(19)
O3 H3 0.8403
O3 C18 1.3175(17)
N1 C1 1.4960(16)
N1 C5 1.3536(18)
N1 C6 1.4448(17)
C1 H1 0.9800
C1 C2 1.5309(18)
C1 C12 1.5191(19)
C2 H2 0.9800
C2 C3 1.5394(19)
C2 C18 1.5156(17)
C3 H3A 0.9700
C3 H3B 0.9700
C3 C4 1.5224(18)
C4 H4A 0.9700
C4 H4B 0.9700
C4 C5 1.5111(18)
C6 C7 1.387(2)
C6 C11 1.390(2)
C7 H7 0.9300
C7 C8 1.396(2)
C8 H8 0.9300
C8 C9 1.384(2)
C9 H9 0.9300
C9 C10 1.391(2)
C10 H10 0.9300
C10 C11 1.391(2)
C11 H11 0.9300
C12 C13 1.394(2)
C12 C17 1.390(2)
C13 H13 0.9300
C13 C14 1.396(2)
C14 H14 0.9300
C14 C15 1.381(3)
C15 H15 0.9300
C15 C16 1.389(3)
C16 H16 0.9300
C16 C17 1.385(2)
C17 H17 0.9300

loop_
_geom_torsion_atom_site_label_1
_geom_torsion_atom_site_label_2
_geom_torsion_atom_site_label_3
_geom_torsion_atom_site_label_4
_geom_torsion
N1 C1 C2 C3 51.97(15)
N1 C1 C2 C18 172.71(11)
N1 C1 C12 C13 -122.80(13)
N1 C1 C12 C17 57.48(16)
N1 C6 C7 C8 178.28(12)
N1 C6 C11 C10 -177.92(12)
C1 N1 C5 O1 -173.62(13)
C1 N1 C5 C4 6.6(2)
C1 N1 C6 C7 60.49(17)
C1 N1 C6 C11 -120.32(14)
C1 C2 C3 C4 -66.27(14)
C1 C2 C18 O2 -31.30(19)
C1 C2 C18 O3 151.83(12)
C1 C12 C13 C14 -179.22(12)
C1 C12 C17 C16 179.55(12)
C2 C1 C12 C13 115.52(14)
C2 C1 C12 C17 -64.19(16)
C2 C3 C4 C5 48.96(15)
C3 C2 C18 O2 89.70(16)
C3 C2 C18 O3 -87.17(14)
C3 C4 C5 O1 160.08(13)
C3 C4 C5 N1 -20.10(18)
C5 N1 C1 C2 -22.85(18)
C5 N1 C1 C12 -145.72(13)
C5 N1 C6 C7 -111.13(15)
C5 N1 C6 C11 68.06(17)
C6 N1 C1 C2 166.29(11)
C6 N1 C1 C12 43.41(16)
C6 N1 C5 O1 -2.9(2)
C6 N1 C5 C4 177.33(12)
C6 C7 C8 C9 -0.2(2)
C7 C6 C11 C10 1.3(2)
C7 C8 C9 C10 0.8(2)
C8 C9 C10 C11 -0.5(2)
C9 C10 C11 C6 -0.6(2)
C11 C6 C7 C8 -0.9(2)
C12 C1 C2 C3 173.96(11)
C12 C1 C2 C18 -65.29(15)
C12 C13 C14 C15 -0.7(2)
C13 C12 C17 C16 -0.2(2)
C13 C14 C15 C16 0.6(2)
C14 C15 C16 C17 -0.2(2)
C15 C16 C17 C12 0.0(2)
C17 C12 C13 C14 0.5(2)
C18 C2 C3 C4 171.55(11)
